data_7007749
loop_
_publ_author_name
'Casanova, Massimo'
'Zangrando, Ennio'
'Munini, Fabio'
'Iengo, Elisabetta'
'Alessio, Enzo'

_publ_section_title
;
 fac-[Re(CO)3(dmso-O)3](CF3SO3): a new versatile and efficient Re(I)
 precursor for the preparation of mono and polynuclear compounds
 containing fac-[Re(CO)3]+ fragments.
;
_journal_issue 42
_journal_name_full 'Dalton transactions (Cambridge, England : 2003)'
_journal_page_first 5033
_journal_page_last 5045
_journal_paper_doi 10.1039/b609853c
_journal_year 2006
_chemical_formula_moiety 'C9 H18 O6 Re S3 1+, C F3 O3 S 1-'
_chemical_formula_sum 'C10 H18 F3 O9 Re S4'
_chemical_formula_weight 653.68
_chemical_name_common 'fac-tricarbonyl-tris(dimethylsulfoxide,O)-rhenium(i) triflate'
_chemical_name_systematic
;
fac-tricarbonyl-tris(dimethylsulfoxide,O)-rhenium(I) triflate
;
_space_group_IT_number 11
_symmetry_cell_setting monoclinic
_symmetry_space_group_name_Hall '-P 2yb'
_symmetry_space_group_name_H-M 'P 1 21/m 1'
_atom_sites_solution_hydrogens geom
_atom_sites_solution_primary direct
_atom_sites_solution_secondary difmap
_audit_creation_method SHELXL-97
_cell_angle_alpha 90.00
_cell_angle_beta 102.40(3)
_cell_angle_gamma 90.00
_cell_formula_units_Z 2
_cell_length_a 7.171(3)
_cell_length_b 11.379(4)
_cell_length_c 13.922(4)
_cell_measurement_temperature 293(2)
_cell_volume 1109.5(7)
_computing_cell_refinement 'Mosflm (Acta Cryst. D50, 760, 1994)'
_computing_data_collection 'Nonius Xpress'
_computing_data_reduction 'Scala (Acta Cryst. D50, 760, 1994)'
_computing_molecular_graphics 'Ortep3/windows (Farrugia,1997)'
_computing_publication_material 'Wingx 1.64.04 (Farrugia, 1999)'
_computing_structure_refinement 'SHELX97 (Sheldrick, 1998)'
_computing_structure_solution 'SHELX97 (Sheldrick, 1998)'
_diffrn_ambient_temperature 293(2)
_diffrn_measured_fraction_theta_full 0.896
_diffrn_measured_fraction_theta_max 0.896
_diffrn_measurement_device_type 'image plate dip1030'
_diffrn_measurement_method 'laser scanner'
_diffrn_radiation_monochromator graphite
_diffrn_radiation_source 'fine-focus sealed tube'
_diffrn_radiation_type Mok\a
_diffrn_radiation_wavelength 0.71073
_diffrn_reflns_av_R_equivalents 0.0656
_diffrn_reflns_av_sigmaI/netI 0.0534
_diffrn_reflns_limit_h_max 8
_diffrn_reflns_limit_h_min -8
_diffrn_reflns_limit_k_max 14
_diffrn_reflns_limit_k_min -14
_diffrn_reflns_limit_l_max 17
_diffrn_reflns_limit_l_min -17
_diffrn_reflns_number 12091
_diffrn_reflns_theta_full 27.10
_diffrn_reflns_theta_max 27.10
_diffrn_reflns_theta_min 2.91
_exptl_absorpt_coefficient_mu 5.913
_exptl_absorpt_correction_T_max 0.4267
_exptl_absorpt_correction_T_min 0.1261
_exptl_absorpt_correction_type refdelf
_exptl_absorpt_process_details
;
Parkin S,Moezzi B & Hope H, (1995) J. Appl. Cryst. 28, 53-56
Cubic fit to sin(theta)/lambda - 24 parameters
;
_exptl_crystal_colour colorless
_exptl_crystal_density_diffrn 1.957
_exptl_crystal_density_method 'not measured'
_exptl_crystal_F_000 632
_exptl_crystal_size_max 0.45
_exptl_crystal_size_mid 0.40
_exptl_crystal_size_min 0.15
_refine_diff_density_max 1.222
_refine_diff_density_min -1.005
_refine_diff_density_rms 0.152
_refine_ls_extinction_method none
_refine_ls_goodness_of_fit_ref 1.065
_refine_ls_hydrogen_treatment constr
_refine_ls_matrix_type full
_refine_ls_number_parameters 170
_refine_ls_number_reflns 2306
_refine_ls_number_restraints 0
_refine_ls_restrained_S_all 1.096
_refine_ls_R_factor_all 0.0594
_refine_ls_R_factor_gt 0.0483
_refine_ls_shift/su_max 0.000
_refine_ls_shift/su_mean 0.000
_refine_ls_structure_factor_coef Fsqd
_refine_ls_weighting_details 'calc w=1/[\s^2^(Fo^2^)+(0.0665P)^2^+1.5326P] where P=(Fo^2^+2Fc^2^)/3'
_refine_ls_weighting_scheme calc
_refine_ls_wR_factor_gt 0.1238
_refine_ls_wR_factor_ref 0.1348
_reflns_number_gt 1853
_reflns_number_total 2306
_reflns_threshold_expression >2sigma(I)
_cod_data_source_file b609853c.txt
_cod_data_source_block 1
_cod_original_sg_symbol_H-M 'P 21/m'
_cod_database_code 7007749

loop_
_symmetry_equiv_pos_as_xyz
'x, y, z'
'-x, y+1/2, -z'
'-x, -y, -z'
'x, -y-1/2, z'

loop_
_atom_site_label
_atom_site_type_symbol
_atom_site_fract_x
_atom_site_fract_y
_atom_site_fract_z
_atom_site_U_iso_or_equiv
_atom_site_adp_type
_atom_site_occupancy
_atom_site_symmetry_multiplicity
_atom_site_calc_flag
_atom_site_refinement_flags
_atom_site_disorder_assembly
_atom_site_disorder_group
Re Re 0.14877(6) 0.7500 0.14419(3) 0.0813(2) Uani 1 2 d S . .
C4 C -0.0279(18) 0.6365(13) 0.0955(8) 0.119(3) Uani 1 1 d . A .
O4 O -0.1444(19) 0.5619(12) 0.0671(9) 0.183(4) Uani 1 1 d . . .
C5 C 0.215(2) 0.7500 0.0210(10) 0.099(4) Uani 1 2 d S A .
O5 O 0.2511(18) 0.7500 -0.0551(8) 0.137(4) Uani 1 2 d S . .
O1 O 0.0892(14) 0.7500 0.2904(6) 0.099(3) Uani 1 2 d S A .
S1 S 0.2498(5) 0.7500 0.3832(2) 0.0846(7) Uani 1 2 d S . .
C1 C 0.188(2) 0.6361(11) 0.4531(9) 0.137(4) Uani 1 1 d . A .
H1A H 0.2143 0.5622 0.4256 0.205 Uiso 1 1 calc R . .
H1B H 0.0539 0.6409 0.4529 0.205 Uiso 1 1 calc R . .
H1C H 0.2602 0.6422 0.5194 0.205 Uiso 1 1 calc R . .
O2 O 0.3263(18) 0.6139(11) 0.2149(8) 0.098(3) Uani 0.659(8) 1 d P A 1
S2 S 0.5187(6) 0.5797(3) 0.1889(3) 0.0965(14) Uani 0.659(8) 1 d P A 1
O2B O 0.415(3) 0.6579(15) 0.2068(14) 0.083(5) Uani 0.341(8) 1 d P A 2
S2B S 0.4368(12) 0.5383(6) 0.2488(5) 0.090(3) Uani 0.341(8) 1 d P A 2
C2 C 0.488(2) 0.4321(13) 0.1597(11) 0.159(6) Uani 1 1 d . . .
H2A H 0.3998 0.4238 0.0977 0.238 Uiso 1 1 calc R A 1
H2B H 0.4389 0.3925 0.2099 0.238 Uiso 1 1 calc R A 1
H2C H 0.6087 0.3983 0.1554 0.238 Uiso 1 1 calc R A 1
C3 C 0.673(2) 0.5561(13) 0.3090(11) 0.159(6) Uani 1 1 d . . .
H3A H 0.7125 0.6306 0.3388 0.239 Uiso 1 1 calc R A 1
H3B H 0.7829 0.5119 0.3019 0.239 Uiso 1 1 calc R A 1
H3C H 0.6042 0.5134 0.3499 0.239 Uiso 1 1 calc R A 1
S3 S 0.2834(6) 0.2500 0.4030(2) 0.0932(9) Uani 1 2 d S . .
O30 O 0.435(2) 0.2500 0.3651(14) 0.258(13) Uani 1 2 d S . .
O31 O 0.260(2) 0.3446(13) 0.4504(12) 0.264(9) Uani 1 1 d . . .
C30 C 0.084(3) 0.2500 0.2992(14) 0.131(6) Uani 1 2 d S . .
F30 F 0.076(2) 0.1478(14) 0.2474(11) 0.155(6) Uani 0.50 1 d P . .
F31 F -0.098(3) 0.2500 0.3209(18) 0.121(6) Uani 0.50 2 d SP . .
F30B F 0.128(4) 0.2500 0.2200(19) 0.152(8) Uani 0.50 2 d SP. . 2
F31B F -0.038(5) 0.178(2) 0.314(2) 0.221(11) Uani 0.50 1 d P. . 2

loop_
_atom_site_aniso_label
_atom_site_aniso_U_11
_atom_site_aniso_U_22
_atom_site_aniso_U_33
_atom_site_aniso_U_23
_atom_site_aniso_U_13
_atom_site_aniso_U_12
Re 0.0697(4) 0.1101(4) 0.0619(3) 0.000 0.00950(19) 0.000
C4 0.093(6) 0.164(8) 0.102(6) -0.017(6) 0.021(5) -0.028(6)
O4 0.177(8) 0.221(8) 0.157(7) -0.035(6) 0.049(6) -0.077(7)
C5 0.096(10) 0.133(11) 0.074(7) 0.000 0.032(6) 0.000
O5 0.126(10) 0.205(12) 0.087(6) 0.000 0.043(6) 0.000
O1 0.090(6) 0.139(7) 0.068(4) 0.000 0.014(4) 0.000
S1 0.0785(19) 0.107(2) 0.0653(14) 0.000 0.0082(12) 0.000
C1 0.146(11) 0.135(9) 0.118(8) 0.030(7) 0.002(7) -0.017(8)
O2 0.086(6) 0.112(7) 0.105(6) 0.013(5) 0.039(5) 0.009(5)
S2 0.097(3) 0.089(2) 0.111(3) 0.0162(18) 0.0383(19) 0.0082(17)
O2B 0.076(9) 0.073(8) 0.094(8) 0.007(6) 0.003(7) -0.011(7)
S2B 0.104(5) 0.082(4) 0.088(4) -0.002(3) 0.031(3) 0.000(3)
C2 0.163(14) 0.157(12) 0.171(13) -0.061(10) 0.069(10) -0.025(10)
C3 0.131(11) 0.175(13) 0.150(11) -0.027(10) -0.020(8) 0.033(9)
S3 0.095(2) 0.096(2) 0.0870(19) 0.000 0.0156(16) 0.000
O30 0.060(10) 0.50(4) 0.197(18) 0.000 -0.001(9) 0.000
O31 0.237(15) 0.229(13) 0.285(17) -0.157(13) -0.037(13) 0.028(11)
C30 0.124(17) 0.170(18) 0.103(11) 0.000 0.035(10) 0.000
F30 0.139(12) 0.168(13) 0.135(11) -0.095(10) -0.022(9) 0.018(9)
F31 0.086(13) 0.127(16) 0.149(16) 0.000 0.021(10) 0.000
F30B 0.145(11) 0.175(11) 0.133(11) 0.000 0.021(8) 0.000
F31B 0.207(14) 0.226(14) 0.223(14) 0.007(10) 0.030(9) -0.030(10)

loop_
_atom_type_symbol
_atom_type_description
_atom_type_scat_dispersion_real
_atom_type_scat_dispersion_imag
_atom_type_scat_source
C C 0.0033 0.0016 'International Tables Vol C Tables 4.2.6.8 and 6.1.1.4'
H H 0.0000 0.0000 'International Tables Vol C Tables 4.2.6.8 and 6.1.1.4'
F F 0.0171 0.0103 'International Tables Vol C Tables 4.2.6.8 and 6.1.1.4'
O O 0.0106 0.0060 'International Tables Vol C Tables 4.2.6.8 and 6.1.1.4'
S S 0.1246 0.1234 'International Tables Vol C Tables 4.2.6.8 and 6.1.1.4'
Re Re -1.0185 7.2310 'International Tables Vol C Tables 4.2.6.8 and 6.1.1.4'

loop_
_geom_angle_atom_site_label_1
_geom_angle_atom_site_label_2
_geom_angle_atom_site_label_3
_geom_angle
_geom_angle_site_symmetry_1
_geom_angle_site_symmetry_3
_geom_angle_publ_flag
C4 Re C4 89.5(9) . 4_575 ?
C4 Re C5 87.3(5) . . ?
C4 Re C5 87.3(5) 4_575 . ?
C4 Re O2 171.6(4) . 4_575 ?
C4 Re O2 87.4(7) 4_575 4_575 ?
C5 Re O2 100.4(4) . 4_575 ?
C4 Re O2 87.4(7) . . ?
C4 Re O2 171.6(4) 4_575 . ?
C5 Re O2 100.4(4) . . ?
O2 Re O2 94.5(7) 4_575 . ?
C4 Re O1 95.0(4) . . ?
C4 Re O1 95.0(4) 4_575 . ?
C5 Re O1 176.7(5) . . ?
O2 Re O1 77.4(3) 4_575 . ?
O2 Re O1 77.4(3) . . ?
C4 Re O2B 163.5(6) . 4_575 ?
C4 Re O2B 106.5(7) 4_575 4_575 ?
C5 Re O2B 89.6(7) . 4_575 ?
O2 Re O2B 22.3(4) 4_575 4_575 ?
O2 Re O2B 77.2(7) . 4_575 ?
O1 Re O2B 87.5(6) . 4_575 ?
C4 Re O2B 106.5(7) . . ?
C4 Re O2B 163.5(6) 4_575 . ?
C5 Re O2B 89.6(7) . . ?
O2 Re O2B 77.2(7) 4_575 . ?
O2 Re O2B 22.3(4) . . ?
O1 Re O2B 87.5(6) . . ?
O2B Re O2B 57.3(9) 4_575 . ?
O4 C4 Re 177.6(11) . . ?
O5 C5 Re 178.3(15) . . ?
S1 O1 Re 121.7(6) . . ?
O1 S1 C1 103.6(5) . . ?
O1 S1 C1 103.6(5) . 4_575 ?
C1 S1 C1 96.6(10) . 4_575 ?
S2 O2 Re 123.6(6) . . ?
O2 S2 C2 103.0(8) . . ?
O2 S2 C3 102.6(7) . . ?
C2 S2 C3 95.4(8) . . ?
S2B O2B Re 127.6(12) . . ?
O2B S2B C3 95.4(10) . . ?
O2B S2B C2 111.2(10) . . ?
C3 S2B C2 95.1(8) . . ?
S2 C2 S2B 39.8(4) . . ?
S2B C3 S2 39.9(4) . . ?
O31 S3 O31 112.7(19) 4_565 . ?
O31 S3 O30 114.8(9) 4_565 . ?
O31 S3 O30 114.8(9) . . ?
O31 S3 C30 103.9(8) 4_565 . ?
O31 S3 C30 103.9(8) . . ?
O30 S3 C30 105.2(10) . . ?
F30B C30 F31B 118(2) . . ?
F30B C30 F31B 118(2) . 4_565 ?
F31B C30 F31B 82(3) . 4_565 ?
F30B C30 F30 60.4(12) . . ?
F31B C30 F30 64.7(15) . . ?
F31B C30 F30 134(2) 4_565 . ?
F30B C30 F30 60.4(12) . 4_565 ?
F31B C30 F30 134(2) . 4_565 ?
F31B C30 F30 64.7(15) 4_565 4_565 ?
F30 C30 F30 117(2) . 4_565 ?
F30B C30 F31 129(2) . . ?
F31B C30 F31 41.2(17) . . ?
F31B C30 F31 41.2(17) 4_565 . ?
F30 C30 F31 100.4(14) . . ?
F30 C30 F31 100.4(14) 4_565 . ?
F30B C30 S3 114(2) . . ?
F31B C30 S3 109.5(18) . . ?
F31B C30 S3 109.5(18) 4_565 . ?
F30 C30 S3 111.1(11) . . ?
F30 C30 S3 111.1(11) 4_565 . ?
F31 C30 S3 116.3(15) . . ?
F30B F30 C30 53.9(13) . . ?
F30B F30 F31B 102.7(19) . . ?
C30 F30 F31B 53.8(13) . . ?
F31B F31 F31B 122(5) 4_565 . ?
F31B F31 C30 61(3) 4_565 . ?
F31B F31 C30 61(3) . . ?
C30 F30B F30 65.7(13) . . ?
C30 F30B F30 65.7(13) . 4_565 ?
F30 F30B F30 127(3) . 4_565 ?
F31 F31B C30 78(3) . . ?
F31 F31B F30 128(4) . . ?
C30 F31B F30 61.6(17) . . ?
F31 F31B F31B 29(3) . 4_565 ?
C30 F31B F31B 48.8(17) . 4_565 ?
F30 F31B F31B 104.0(15) . 4_565 ?

loop_
_geom_bond_atom_site_label_1
_geom_bond_atom_site_label_2
_geom_bond_distance
_geom_bond_site_symmetry_2
_geom_bond_publ_flag
Re C4 1.834(13) . ?
Re C4 1.834(13) 4_575 ?
Re C5 1.876(12) . ?
Re O2 2.110(12) 4_575 ?
Re O2 2.110(12) . ?
Re O1 2.168(8) . ?
Re O2B 2.19(2) 4_575 ?
Re O2B 2.19(2) . ?
C4 O4 1.196(15) . ?
C5 O5 1.142(15) . ?
O1 S1 1.535(9) . ?
S1 C1 1.736(11) . ?
S1 C1 1.736(11) 4_575 ?
O2 S2 1.550(12) . ?
S2 C2 1.730(14) . ?
S2 C3 1.816(13) . ?
O2B S2B 1.477(19) . ?
S2B C3 1.731(15) . ?
S2B C2 1.824(13) . ?
S3 O31 1.293(11) 4_565 ?
S3 O31 1.293(11) . ?
S3 O30 1.30(2) . ?
S3 C30 1.80(2) . ?
C30 F30B 1.21(3) . ?
C30 F31B 1.25(3) . ?
C30 F31B 1.25(3) 4_565 ?
C30 F30 1.364(14) . ?
C30 F30 1.364(14) 4_565 ?
C30 F31 1.40(3) . ?
F30 F30B 1.30(2) . ?
F30 F31B 1.40(3) . ?
F31 F31B 0.94(3) 4_565 ?
F31 F31B 0.94(3) . ?
F30B F30 1.30(2) 4_565 ?
F31B F31B 1.65(5) 4_565 ?

loop_
_geom_torsion_atom_site_label_1
_geom_torsion_atom_site_label_2
_geom_torsion_atom_site_label_3
_geom_torsion_atom_site_label_4
_geom_torsion
_geom_torsion_site_symmetry_1
_geom_torsion_site_symmetry_2
_geom_torsion_site_symmetry_3
_geom_torsion_site_symmetry_4
_geom_torsion_publ_flag
C4 Re C4 O4 -101(34) 4_575 . . . ?
C5 Re C4 O4 172(34) . . . . ?
O2 Re C4 O4 -32(36) 4_575 . . . ?
O2 Re C4 O4 72(34) . . . . ?
O1 Re C4 O4 -6(34) . . . . ?
O2B Re C4 O4 93(34) 4_575 . . . ?
O2B Re C4 O4 83(34) . . . . ?
C4 Re C5 O5 44.8(5) . . . . ?
C4 Re C5 O5 -44.8(5) 4_575 . . . ?
O2 Re C5 O5 -131.7(4) 4_575 . . . ?
O2 Re C5 O5 131.7(4) . . . . ?
O1 Re C5 O5 180.00(4) . . . . ?
O2B Re C5 O5 -151.4(5) 4_575 . . . ?
O2B Re C5 O5 151.4(5) . . . . ?
C4 Re O1 S1 135.0(5) . . . . ?
C4 Re O1 S1 -135.0(5) 4_575 . . . ?
C5 Re O1 S1 0.000(10) . . . . ?
O2 Re O1 S1 -48.8(4) 4_575 . . . ?
O2 Re O1 S1 48.8(4) . . . . ?
O2B Re O1 S1 -28.7(5) 4_575 . . . ?
O2B Re O1 S1 28.7(5) . . . . ?
Re O1 S1 C1 -129.8(5) . . . . ?
Re O1 S1 C1 129.8(5) . . . 4_575 ?
C4 Re O2 S2 114.2(9) . . . . ?
C4 Re O2 S2 -177(3) 4_575 . . . ?
C5 Re O2 S2 27.3(10) . . . . ?
O2 Re O2 S2 -74.1(9) 4_575 . . . ?
O1 Re O2 S2 -150.1(9) . . . . ?
O2B Re O2 S2 -59.8(8) 4_575 . . . ?
O2B Re O2 S2 -34.9(14) . . . . ?
Re O2 S2 C2 -123.3(9) . . . . ?
Re O2 S2 C3 138.1(8) . . . . ?
C4 Re O2B S2B -28.3(16) . . . . ?
C4 Re O2B S2B 165.5(14) 4_575 . . . ?
C5 Re O2B S2B -115.4(14) . . . . ?
O2 Re O2B S2B 143.9(16) 4_575 . . . ?
O2 Re O2B S2B 4.1(8) . . . . ?
O1 Re O2B S2B 66.2(14) . . . . ?
O2B Re O2B S2B 154.9(11) 4_575 . . . ?
Re O2B S2B C3 -163.7(13) . . . . ?
Re O2B S2B C2 98.7(15) . . . . ?
O2 S2 C2 S2B -40.7(6) . . . . ?
C3 S2 C2 S2B 63.5(7) . . . . ?
O2B S2B C2 S2 28.1(10) . . . . ?
C3 S2B C2 S2 -69.7(7) . . . . ?
O2B S2B C3 S2 -48.8(9) . . . . ?
C2 S2B C3 S2 63.1(6) . . . . ?
O2 S2 C3 S2B 34.4(7) . . . . ?
C2 S2 C3 S2B -70.2(7) . . . . ?
O31 S3 C30 F30B -121.0(10) 4_565 . . . ?
O31 S3 C30 F30B 121.0(10) . . . . ?
O30 S3 C30 F30B 0.000(4) . . . . ?
O31 S3 C30 F31B 15(2) 4_565 . . . ?
O31 S3 C30 F31B -103(2) . . . . ?
O30 S3 C30 F31B 135.6(19) . . . . ?
O31 S3 C30 F31B 103(2) 4_565 . . 4_565 ?
O31 S3 C30 F31B -15(2) . . . 4_565 ?
O30 S3 C30 F31B -135.6(19) . . . 4_565 ?
O31 S3 C30 F30 -54.9(19) 4_565 . . . ?
O31 S3 C30 F30 -173.0(17) . . . . ?
O30 S3 C30 F30 66.1(15) . . . . ?
O31 S3 C30 F30 173.0(17) 4_565 . . 4_565 ?
O31 S3 C30 F30 54.9(19) . . . 4_565 ?
O30 S3 C30 F30 -66.1(15) . . . 4_565 ?
O31 S3 C30 F31 59.0(10) 4_565 . . . ?
O31 S3 C30 F31 -59.0(10) . . . . ?
O30 S3 C30 F31 180.000(3) . . . . ?
F31B C30 F30 F30B 151(3) . . . . ?
F31B C30 F30 F30B 102(3) 4_565 . . . ?
F30 C30 F30 F30B 22(2) 4_565 . . . ?
F31 C30 F30 F30B 129(2) . . . . ?
S3 C30 F30 F30B -107(2) . . . . ?
F30B C30 F30 F31B -151(3) . . . . ?
F31B C30 F30 F31B -49(3) 4_565 . . . ?
F30 C30 F30 F31B -129(3) 4_565 . . . ?
F31 C30 F30 F31B -21(2) . . . . ?
S3 C30 F30 F31B 102.3(19) . . . . ?
F30B C30 F31 F31B -90(3) . . . 4_565 ?
F31B C30 F31 F31B -180(6) . . . 4_565 ?
F30 C30 F31 F31B -150(3) . . . 4_565 ?
F30 C30 F31 F31B -30(3) 4_565 . . 4_565 ?
S3 C30 F31 F31B 90(3) . . . 4_565 ?
F30B C30 F31 F31B 90(3) . . . . ?
F31B C30 F31 F31B 180(6) 4_565 . . . ?
F30 C30 F31 F31B 30(3) . . . . ?
F30 C30 F31 F31B 150(3) 4_565 . . . ?
S3 C30 F31 F31B -90(3) . . . . ?
F31B C30 F30B F30 -30(3) . . . . ?
F31B C30 F30B F30 -127(3) 4_565 . . . ?
F30 C30 F30B F30 -157(2) 4_565 . . . ?
F31 C30 F30B F30 -78.7(12) . . . . ?
S3 C30 F30B F30 101.3(12) . . . . ?
F31B C30 F30B F30 127(3) . . . 4_565 ?
F31B C30 F30B F30 30(3) 4_565 . . 4_565 ?
F30 C30 F30B F30 157(2) . . . 4_565 ?
F31 C30 F30B F30 78.7(12) . . . 4_565 ?
S3 C30 F30B F30 -101.3(12) . . . 4_565 ?
F31B F30 F30B C30 24(2) . . . . ?
C30 F30 F30B F30 -26(2) . . . 4_565 ?
F31B F30 F30B F30 -2(4) . . . 4_565 ?
F31B F31 F31B C30 0(6) 4_565 . . . ?
F31B F31 F31B F30 -37(8) 4_565 . . . ?
C30 F31 F31B F30 -37(3) . . . . ?
C30 F31 F31B F31B 0(6) . . . 4_565 ?
F30B C30 F31B F31 -118(3) . . . . ?
F31B C30 F31B F31 0(4) 4_565 . . . ?
F30 C30 F31B F31 -147(3) . . . . ?
F30 C30 F31B F31 -43(4) 4_565 . . . ?
S3 C30 F31B F31 108(3) . . . . ?
F30B C30 F31B F30 29(2) . . . . ?
F31B C30 F31B F30 147.1(17) 4_565 . . . ?
F30 C30 F31B F30 104(3) 4_565 . . . ?
F31 C30 F31B F30 147(3) . . . . ?
S3 C30 F31B F30 -104.8(13) . . . . ?
F30B C30 F31B F31B -118(3) . . . 4_565 ?
F30 C30 F31B F31B -147.1(17) . . . 4_565 ?
F30 C30 F31B F31B -43(2) 4_565 . . 4_565 ?
F31 C30 F31B F31B 0(4) . . . 4_565 ?
S3 C30 F31B F31B 108(2) . . . 4_565 ?
F30B F30 F31B F31 19(5) . . . . ?
C30 F30 F31B F31 42(4) . . . . ?
F30B F30 F31B C30 -24(2) . . . . ?
F30B F30 F31B F31B 0.9(17) . . . 4_565 ?
C30 F30 F31B F31B 24.9(13) . . . 4_565 ?
